data_4076065
loop_
_publ_author_name
'S\'anchez-Barba, Luis F.'
'Hughes, David L.'
'Humphrey, Simon M.'
'Bochmann, Manfred'

_publ_section_title
;
 Synthesis and Structures of New Mixed-Metal Lanthanide/Magnesium Allyl
 Complexes
;
_journal_issue 22
_journal_name_full Organometallics
_journal_page_first 5329
_journal_paper_doi 10.1021/om0505155
_journal_volume 24
_journal_year 2005
_chemical_formula_moiety 'C24 H48 Mg O6, 2(C21 H35 Sm2), C7 H8'
_chemical_formula_sum 'C73 H126 Mg O6 Sm4'
_chemical_formula_weight 1725.45
_chemical_name_common 'Compound 3'
_chemical_name_systematic
; 
 ? 
;
_space_group_IT_number 14
_symmetry_cell_setting monoclinic
_symmetry_space_group_name_Hall '-P 2ybc'
_symmetry_space_group_name_H-M 'P 1 21/c 1'
_atom_sites_solution_hydrogens geom
_atom_sites_solution_primary direct
_atom_sites_solution_secondary difmap
_audit_creation_method SHELXL-97
_cell_angle_alpha 90.00
_cell_angle_beta 104.4172(5)
_cell_angle_gamma 90.00
_cell_formula_units_Z 2
_cell_length_a 12.3977(2)
_cell_length_b 21.6574(2)
_cell_length_c 14.9078(2)
_cell_measurement_reflns_used 37839
_cell_measurement_temperature 180(2)
_cell_measurement_theta_max 27.48
_cell_measurement_theta_min 1.02
_cell_volume 3876.72(9)
_computing_cell_refinement 'HKL Scalepack (Otwinowski & Minor 1997)'
_computing_data_collection 'Collect (Nonius B.V. 1998)'
_computing_data_reduction
;
 HKL Denzo and Scalepack (Otwinowski & Minor 1997)
;
_computing_publication_material 'SHELXL-97 (Sheldrick 1997)'
_computing_structure_refinement 'SHELXL-97 (Sheldrick 1997)'
_computing_structure_solution 'SIR-92 (Altomare et al. 1994)'
_diffrn_ambient_temperature 180(2)
_diffrn_measured_fraction_theta_full 0.997
_diffrn_measured_fraction_theta_max 0.997
_diffrn_measurement_device_type 'Nonius Kappa CCD'
_diffrn_measurement_method 'Thin slice \w and \f scans'
_diffrn_radiation_source 'fine-focus sealed tube'
_diffrn_radiation_type MoK\a
_diffrn_radiation_wavelength 0.71073
_diffrn_reflns_av_R_equivalents 0.0605
_diffrn_reflns_av_sigmaI/netI 0.0657
_diffrn_reflns_limit_h_max 15
_diffrn_reflns_limit_h_min -16
_diffrn_reflns_limit_k_max 28
_diffrn_reflns_limit_k_min -28
_diffrn_reflns_limit_l_max 19
_diffrn_reflns_limit_l_min -19
_diffrn_reflns_number 30731
_diffrn_reflns_theta_full 27.49
_diffrn_reflns_theta_max 27.49
_diffrn_reflns_theta_min 3.52
_exptl_absorpt_coefficient_mu 3.038
_exptl_absorpt_correction_T_max 0.901
_exptl_absorpt_correction_T_min 0.784
_exptl_absorpt_correction_type multi-scan
_exptl_absorpt_process_details
;
multi-scan from symmetry-related measurements 
 Sortav (Blessing 1995)
;
_exptl_crystal_density_diffrn 1.478
_exptl_crystal_density_method 'not measured'
_exptl_crystal_F_000 1744
_exptl_crystal_size_max 0.12
_exptl_crystal_size_mid 0.12
_exptl_crystal_size_min 0.07
_refine_diff_density_max 1.555
_refine_diff_density_min -1.570
_refine_diff_density_rms 0.194
_refine_ls_extinction_method none
_refine_ls_goodness_of_fit_ref 1.024
_refine_ls_hydrogen_treatment constr
_refine_ls_matrix_type full
_refine_ls_number_parameters 382
_refine_ls_number_reflns 8859
_refine_ls_number_restraints 0
_refine_ls_restrained_S_all 1.024
_refine_ls_R_factor_all 0.0697
_refine_ls_R_factor_gt 0.0402
_refine_ls_shift/su_max 0.001
_refine_ls_shift/su_mean 0.000
_refine_ls_structure_factor_coef Fsqd
_refine_ls_weighting_details 'calc w=1/[\s^2^(Fo^2^)+(0.0389P)^2^+4.9306P] where P=(Fo^2^+2Fc^2^)/3'
_refine_ls_weighting_scheme calc
_refine_ls_wR_factor_gt 0.0838
_refine_ls_wR_factor_ref 0.0930
_reflns_number_gt 6490
_reflns_number_total 8859
_reflns_threshold_expression I>2sigma(I)
_cod_data_source_file om0505155si20050622_103451.cif
_cod_data_source_block ua0435
_cod_original_sg_symbol_H-M P2(1)/c
_cod_database_code 4076065

loop_
_symmetry_equiv_pos_as_xyz
'x, y, z'
'-x, y+1/2, -z+1/2'
'-x, -y, -z'
'x, -y-1/2, z-1/2'

loop_
_atom_site_label
_atom_site_type_symbol
_atom_site_fract_x
_atom_site_fract_y
_atom_site_fract_z
_atom_site_U_iso_or_equiv
_atom_site_adp_type
_atom_site_occupancy
_atom_site_symmetry_multiplicity
_atom_site_calc_flag
_atom_site_refinement_flags
_atom_site_disorder_assembly
_atom_site_disorder_group
Sm1 Sm 0.33560(2) 0.323891(10) 0.538179(17) 0.02959(8) Uani 1 1 d . . .
Sm2 Sm 0.70683(2) 0.341247(10) 0.449474(17) 0.02958(8) Uani 1 1 d . . .
Mg1 Mg 0.0000 0.5000 0.0000 0.0223(4) Uani 1 2 d S . .
O1 O 0.0445(3) 0.43447(13) -0.0900(2) 0.0286(7) Uani 1 1 d . . .
O2 O 0.1630(3) 0.49620(12) 0.0893(2) 0.0264(7) Uani 1 1 d . . .
O3 O 0.0484(2) 0.57068(12) -0.0762(2) 0.0268(7) Uani 1 1 d . . .
C1 C 0.5043(5) 0.2889(3) 0.4545(4) 0.0428(13) Uani 1 1 d . . .
H1A H 0.543(4) 0.281(2) 0.512(3) 0.027(13) Uiso 1 1 d . . .
H1B H 0.485(5) 0.256(3) 0.410(5) 0.07(2) Uiso 1 1 d . . .
C2 C 0.4791(5) 0.3487(2) 0.4277(4) 0.0418(13) Uani 1 1 d . . .
H2 H 0.440(4) 0.3559(19) 0.365(3) 0.027(12) Uiso 1 1 d . . .
C3 C 0.5033(5) 0.4018(3) 0.4788(5) 0.0469(14) Uani 1 1 d . . .
H3A H 0.484(4) 0.440(2) 0.452(3) 0.039(14) Uiso 1 1 d . . .
H3B H 0.550(6) 0.402(3) 0.546(5) 0.09(2) Uiso 1 1 d . . .
C4 C 0.1696(5) 0.4037(3) 0.4740(4) 0.0562(17) Uani 1 1 d . . .
H4A H 0.0951 0.3906 0.4797 0.067 Uiso 1 1 calc R . .
H4B H 0.1860 0.4474 0.4913 0.067 Uiso 1 1 calc R . .
C5 C 0.1989(5) 0.3842(3) 0.3958(4) 0.0485(14) Uani 1 1 d . . .
H5 H 0.2343 0.4157 0.3632 0.058 Uiso 1 1 calc R . .
C6 C 0.2013(5) 0.3239(3) 0.3668(4) 0.0498(15) Uani 1 1 d . . .
H6A H 0.2381 0.3169 0.3159 0.060 Uiso 1 1 calc R . .
H6B H 0.1309 0.3005 0.3587 0.060 Uiso 1 1 calc R . .
C7 C 0.1835(5) 0.2581(2) 0.6030(4) 0.0478(14) Uani 1 1 d . . .
H7A H 0.1708 0.2720 0.6628 0.057 Uiso 1 1 calc R . .
H7B H 0.1137 0.2473 0.5568 0.057 Uiso 1 1 calc R . .
C8 C 0.2721(5) 0.2184(2) 0.6084(4) 0.0452(14) Uani 1 1 d . . .
H8 H 0.3153 0.2066 0.6721 0.054 Uiso 1 1 calc R . .
C9 C 0.3180(5) 0.2019(2) 0.5364(4) 0.0515(16) Uani 1 1 d . . .
H9A H 0.2655 0.1841 0.4814 0.062 Uiso 1 1 calc R . .
H9B H 0.3891 0.1789 0.5543 0.062 Uiso 1 1 calc R . .
C10 C 0.4917(5) 0.3135(3) 0.7012(4) 0.0473(14) Uani 1 1 d . . .
H10A H 0.5022 0.2717 0.7288 0.057 Uiso 1 1 calc R . .
H10B H 0.5629 0.3353 0.7049 0.057 Uiso 1 1 calc R . .
C11 C 0.4080(5) 0.3482(2) 0.7210(4) 0.0458(14) Uani 1 1 d . . .
H11 H 0.3654 0.3288 0.7625 0.055 Uiso 1 1 calc R . .
C12 C 0.3648(5) 0.4020(2) 0.6766(4) 0.0490(14) Uani 1 1 d . . .
H12A H 0.4194 0.4353 0.6767 0.059 Uiso 1 1 calc R . .
H12B H 0.2958 0.4173 0.6912 0.059 Uiso 1 1 calc R . .
C13 C 0.8328(6) 0.4091(3) 0.5885(4) 0.064(2) Uani 1 1 d . . .
H13A H 0.9137 0.4004 0.6043 0.077 Uiso 1 1 calc R . .
H13B H 0.8158 0.4538 0.5871 0.077 Uiso 1 1 calc R . .
C14 C 0.7696(6) 0.3720(3) 0.6314(4) 0.0549(16) Uani 1 1 d . . .
H14 H 0.7123 0.3935 0.6569 0.066 Uiso 1 1 calc R . .
C15 C 0.7656(5) 0.3090(3) 0.6309(3) 0.0453(13) Uani 1 1 d . . .
H15A H 0.7062 0.2903 0.6557 0.054 Uiso 1 1 calc R . .
H15B H 0.8381 0.2877 0.6522 0.054 Uiso 1 1 calc R . .
C16 C 0.7417(5) 0.2243(2) 0.4113(4) 0.0533(17) Uani 1 1 d . . .
H16A H 0.7668 0.1968 0.4656 0.064 Uiso 1 1 calc R . .
H16B H 0.6832 0.2051 0.3615 0.064 Uiso 1 1 calc R . .
C17 C 0.8246(5) 0.2544(3) 0.3827(4) 0.0517(16) Uani 1 1 d . . .
H17 H 0.8167 0.2553 0.3143 0.062 Uiso 1 1 calc R . .
C18 C 0.9038(5) 0.2935(3) 0.4346(5) 0.0552(16) Uani 1 1 d . . .
H18A H 0.9459 0.3186 0.3994 0.066 Uiso 1 1 calc R . .
H18B H 0.9518 0.2757 0.4920 0.066 Uiso 1 1 calc R . .
C19 C 0.7495(5) 0.4362(2) 0.3536(4) 0.0485(14) Uani 1 1 d . . .
H19A H 0.7512 0.4770 0.3840 0.058 Uiso 1 1 calc R . .
H19B H 0.8117 0.4306 0.3237 0.058 Uiso 1 1 calc R . .
C20 C 0.6471(5) 0.4172(2) 0.3026(3) 0.0389(12) Uani 1 1 d . . .
H20 H 0.5835 0.4457 0.3024 0.047 Uiso 1 1 calc R . .
C21 C 0.6184(4) 0.3584(2) 0.2685(3) 0.0368(12) Uani 1 1 d . . .
H21A H 0.6620 0.3418 0.2265 0.044 Uiso 1 1 calc R . .
H21B H 0.5377 0.3500 0.2464 0.044 Uiso 1 1 calc R . .
C22 C 0.0253(4) 0.36742(19) -0.0878(3) 0.0334(11) Uani 1 1 d . . .
H22A H -0.0503 0.3587 -0.0800 0.040 Uiso 1 1 calc R . .
H22B H 0.0808 0.3479 -0.0362 0.040 Uiso 1 1 calc R . .
C23 C 0.0374(5) 0.3439(2) -0.1792(4) 0.0479(14) Uani 1 1 d . . .
H23A H -0.0341 0.3463 -0.2269 0.058 Uiso 1 1 calc R . .
H23B H 0.0641 0.3007 -0.1742 0.058 Uiso 1 1 calc R . .
C24 C 0.1231(5) 0.3872(2) -0.2015(4) 0.0537(15) Uani 1 1 d . . .
H24A H 0.1996 0.3740 -0.1699 0.064 Uiso 1 1 calc R . .
H24B H 0.1161 0.3889 -0.2691 0.064 Uiso 1 1 calc R . .
C25 C 0.0959(5) 0.4476(2) -0.1660(4) 0.0405(12) Uani 1 1 d . . .
H25A H 0.1644 0.4724 -0.1437 0.049 Uiso 1 1 calc R . .
H25B H 0.0438 0.4709 -0.2155 0.049 Uiso 1 1 calc R . .
C26 C 0.2530(4) 0.4556(2) 0.0782(3) 0.0330(11) Uani 1 1 d . . .
H26A H 0.2973 0.4754 0.0393 0.040 Uiso 1 1 calc R . .
H26B H 0.2230 0.4160 0.0493 0.040 Uiso 1 1 calc R . .
C27 C 0.3228(4) 0.4455(2) 0.1753(3) 0.0361(12) Uani 1 1 d . . .
H27A H 0.4001 0.4339 0.1755 0.043 Uiso 1 1 calc R . .
H27B H 0.2903 0.4132 0.2075 0.043 Uiso 1 1 calc R . .
C28 C 0.3186(4) 0.5084(2) 0.2193(4) 0.0393(12) Uani 1 1 d . . .
H28A H 0.3296 0.5047 0.2872 0.047 Uiso 1 1 calc R . .
H28B H 0.3762 0.5363 0.2064 0.047 Uiso 1 1 calc R . .
C29 C 0.2030(4) 0.5316(2) 0.1738(3) 0.0393(12) Uani 1 1 d . . .
H29A H 0.1531 0.5258 0.2156 0.047 Uiso 1 1 calc R . .
H29B H 0.2052 0.5761 0.1593 0.047 Uiso 1 1 calc R . .
C30 C -0.0236(4) 0.6074(2) -0.1496(3) 0.0357(12) Uani 1 1 d . . .
H30A H -0.0900 0.6222 -0.1304 0.043 Uiso 1 1 calc R . .
H30B H -0.0483 0.5829 -0.2072 0.043 Uiso 1 1 calc R . .
C31 C 0.0482(5) 0.6609(2) -0.1640(5) 0.0514(15) Uani 1 1 d . . .
H31A H 0.0263 0.6759 -0.2287 0.062 Uiso 1 1 calc R . .
H31B H 0.0435 0.6955 -0.1217 0.062 Uiso 1 1 calc R . .
C32 C 0.1630(4) 0.6336(2) -0.1416(4) 0.0422(13) Uani 1 1 d . . .
H32A H 0.1758 0.6093 -0.1943 0.051 Uiso 1 1 calc R . .
H32B H 0.2208 0.6660 -0.1248 0.051 Uiso 1 1 calc R . .
C33 C 0.1622(4) 0.5932(2) -0.0610(3) 0.0339(11) Uani 1 1 d . . .
H33A H 0.2147 0.5584 -0.0577 0.041 Uiso 1 1 calc R . .
H33B H 0.1839 0.6170 -0.0025 0.041 Uiso 1 1 calc R . .
C35 C 0.4864(6) 0.5590(4) 1.0234(6) 0.0807(13) Uiso 0.50 1 d P . 1
H35A H 0.4758 0.6007 1.0391 0.097 Uiso 0.50 1 calc PR . 1
C36 C 0.4406(7) 0.5365(4) 0.9342(6) 0.0807(13) Uiso 0.50 1 d P A 1
H36A H 0.3991 0.5642 0.8893 0.097 Uiso 1 1 calc R A 1
C37 C 0.4509(7) 0.4825(3) 0.9105(6) 0.0807(13) Uiso 0.50 1 d P . 1
H37A H 0.4174 0.4692 0.8492 0.097 Uiso 1 1 calc R . 1
C35' C 0.4864(6) 0.5590(4) 1.0234(6) 0.0807(13) Uiso 0.50 1 d P . 2
C36' C 0.4406(7) 0.5365(4) 0.9342(6) 0.0807(13) Uiso 0.50 1 d P B 2
C37' C 0.4509(7) 0.4825(3) 0.9105(6) 0.0807(13) Uiso 0.50 1 d P . 2
C38 C 0.4723(13) 0.6108(7) 1.0479(11) 0.0807(13) Uiso 0.50 1 d P C 2
H38A H 0.4265 0.6339 0.9957 0.097 Uiso 0.50 1 calc PR C 2
H38B H 0.5445 0.6313 1.0698 0.097 Uiso 0.50 1 calc PR C 2
H38C H 0.4344 0.6092 1.0983 0.097 Uiso 0.50 1 calc PR C 2

loop_
_atom_site_aniso_label
_atom_site_aniso_U_11
_atom_site_aniso_U_22
_atom_site_aniso_U_33
_atom_site_aniso_U_23
_atom_site_aniso_U_13
_atom_site_aniso_U_12
Sm1 0.03109(15) 0.02981(13) 0.02792(14) 0.00014(10) 0.00744(11) -0.00093(9)
Sm2 0.03253(15) 0.03012(13) 0.02463(14) 0.00035(9) 0.00437(11) 0.00277(10)
Mg1 0.0193(11) 0.0238(10) 0.0241(11) -0.0005(8) 0.0059(9) -0.0010(8)
O1 0.0285(18) 0.0263(15) 0.0316(18) -0.0032(13) 0.0088(15) 0.0005(12)
O2 0.0245(17) 0.0280(15) 0.0254(17) -0.0031(12) 0.0037(13) 0.0040(12)
O3 0.0222(17) 0.0283(15) 0.0290(17) 0.0051(13) 0.0045(14) -0.0016(12)
C1 0.043(4) 0.048(3) 0.037(3) -0.005(3) 0.009(3) -0.004(2)
C2 0.037(3) 0.053(3) 0.035(3) 0.009(3) 0.009(3) 0.004(2)
C3 0.052(4) 0.042(3) 0.051(4) 0.014(3) 0.022(3) 0.010(3)
C4 0.044(4) 0.050(3) 0.064(4) -0.002(3) -0.006(3) 0.010(3)
C5 0.039(3) 0.059(3) 0.040(3) 0.012(3) -0.004(3) 0.006(3)
C6 0.036(3) 0.074(4) 0.034(3) -0.005(3) -0.002(3) 0.003(3)
C7 0.039(3) 0.051(3) 0.057(4) -0.002(3) 0.019(3) -0.009(2)
C8 0.047(4) 0.038(3) 0.053(4) 0.008(2) 0.017(3) -0.008(2)
C9 0.049(4) 0.028(3) 0.081(5) -0.002(3) 0.021(3) -0.009(2)
C10 0.045(4) 0.054(3) 0.038(3) -0.001(3) 0.001(3) 0.003(3)
C11 0.053(4) 0.054(3) 0.029(3) -0.006(2) 0.009(3) -0.003(3)
C12 0.051(4) 0.046(3) 0.048(3) -0.014(3) 0.008(3) 0.004(3)
C13 0.079(5) 0.054(4) 0.043(4) -0.004(3) -0.019(3) -0.012(3)
C14 0.064(4) 0.059(4) 0.033(3) -0.011(3) -0.003(3) 0.009(3)
C15 0.044(4) 0.059(3) 0.029(3) 0.004(2) 0.002(3) 0.005(3)
C16 0.062(4) 0.032(3) 0.056(4) -0.006(3) -0.004(3) 0.019(3)
C17 0.051(4) 0.060(4) 0.043(3) -0.002(3) 0.009(3) 0.027(3)
C18 0.036(4) 0.063(4) 0.063(4) 0.002(3) 0.008(3) 0.013(3)
C19 0.065(4) 0.044(3) 0.038(3) 0.005(2) 0.015(3) -0.009(3)
C20 0.048(3) 0.039(3) 0.031(3) 0.007(2) 0.014(3) 0.004(2)
C21 0.037(3) 0.049(3) 0.025(3) 0.004(2) 0.011(2) 0.002(2)
C22 0.035(3) 0.022(2) 0.045(3) -0.003(2) 0.013(2) 0.0002(18)
C23 0.059(4) 0.039(3) 0.044(3) -0.008(2) 0.010(3) 0.001(2)
C24 0.062(4) 0.055(3) 0.054(4) -0.010(3) 0.033(3) 0.007(3)
C25 0.049(3) 0.039(3) 0.039(3) -0.005(2) 0.022(3) -0.001(2)
C26 0.024(3) 0.039(3) 0.036(3) -0.002(2) 0.007(2) 0.0093(19)
C27 0.028(3) 0.041(3) 0.035(3) 0.001(2) 0.002(2) 0.005(2)
C28 0.029(3) 0.050(3) 0.035(3) -0.007(2) 0.000(2) 0.000(2)
C29 0.040(3) 0.042(3) 0.031(3) -0.012(2) -0.001(2) 0.006(2)
C30 0.030(3) 0.038(3) 0.037(3) 0.009(2) 0.005(2) -0.005(2)
C31 0.045(4) 0.048(3) 0.063(4) 0.026(3) 0.017(3) -0.004(2)
C32 0.040(3) 0.048(3) 0.044(3) 0.005(2) 0.021(3) -0.009(2)
C33 0.024(3) 0.035(2) 0.042(3) 0.005(2) 0.009(2) -0.0083(19)

loop_
_atom_type_symbol
_atom_type_description
_atom_type_scat_dispersion_real
_atom_type_scat_dispersion_imag
_atom_type_scat_source
C C 0.0033 0.0016 'International Tables Vol C Tables 4.2.6.8 and 6.1.1.4'
H H 0.0000 0.0000 'International Tables Vol C Tables 4.2.6.8 and 6.1.1.4'
O O 0.0106 0.0060 'International Tables Vol C Tables 4.2.6.8 and 6.1.1.4'
Mg Mg 0.0486 0.0363 'International Tables Vol C Tables 4.2.6.8 and 6.1.1.4'
Sm Sm -0.1638 3.4418 'International Tables Vol C Tables 4.2.6.8 and 6.1.1.4'

loop_
_geom_angle_atom_site_label_1
_geom_angle_atom_site_label_2
_geom_angle_atom_site_label_3
_geom_angle
_geom_angle_site_symmetry_1
_geom_angle_site_symmetry_3
C12 Sm1 C9 130.18(19) . .
C12 Sm1 C4 78.94(18) . .
C9 Sm1 C4 125.87(19) . .
C12 Sm1 C6 132.96(17) . .
C9 Sm1 C6 87.73(19) . .
C4 Sm1 C6 54.47(18) . .
C12 Sm1 C5 104.08(18) . .
C9 Sm1 C5 116.13(19) . .
C4 Sm1 C5 29.53(17) . .
C6 Sm1 C5 29.70(17) . .
C12 Sm1 C11 30.02(16) . .
C9 Sm1 C11 102.11(18) . .
C4 Sm1 C11 105.55(18) . .
C6 Sm1 C11 159.02(18) . .
C5 Sm1 C11 133.23(18) . .
C12 Sm1 C8 103.64(18) . .
C9 Sm1 C8 29.82(17) . .
C4 Sm1 C8 114.3(2) . .
C6 Sm1 C8 101.37(19) . .
C5 Sm1 C8 121.71(18) . .
C11 Sm1 C8 80.18(18) . .
C12 Sm1 C10 54.61(17) . .
C9 Sm1 C10 87.98(18) . .
C4 Sm1 C10 133.46(18) . .
C6 Sm1 C10 171.61(18) . .
C5 Sm1 C10 155.83(17) . .
C11 Sm1 C10 29.37(17) . .
C8 Sm1 C10 78.17(18) . .
C12 Sm1 C7 91.72(19) . .
C9 Sm1 C7 54.53(18) . .
C4 Sm1 C7 85.74(19) . .
C6 Sm1 C7 91.00(19) . .
C5 Sm1 C7 100.20(18) . .
C11 Sm1 C7 80.17(19) . .
C8 Sm1 C7 29.46(16) . .
C10 Sm1 C7 92.38(19) . .
C12 Sm1 C2 111.14(18) . .
C9 Sm1 C2 104.60(18) . .
C4 Sm1 C2 102.32(19) . .
C6 Sm1 C2 76.77(19) . .
C5 Sm1 C2 78.97(18) . .
C11 Sm1 C2 117.55(18) . .
C8 Sm1 C2 133.37(17) . .
C10 Sm1 C2 97.37(18) . .
C7 Sm1 C2 156.74(17) . .
C12 Sm1 C1 123.68(19) . .
C9 Sm1 C1 78.12(17) . .
C4 Sm1 C1 127.6(2) . .
C6 Sm1 C1 86.02(19) . .
C5 Sm1 C1 99.99(19) . .
C11 Sm1 C1 113.96(19) . .
C8 Sm1 C1 105.39(17) . .
C10 Sm1 C1 86.04(19) . .
C7 Sm1 C1 132.65(16) . .
C2 Sm1 C1 28.53(16) . .
C12 Sm1 C3 84.20(19) . .
C9 Sm1 C3 128.59(17) . .
C4 Sm1 C3 93.42(19) . .
C6 Sm1 C3 91.75(19) . .
C5 Sm1 C3 80.81(18) . .
C11 Sm1 C3 96.24(18) . .
C8 Sm1 C3 152.10(17) . .
C10 Sm1 C3 85.30(19) . .
C7 Sm1 C3 175.92(17) . .
C2 Sm1 C3 27.29(16) . .
C1 Sm1 C3 50.62(16) . .
C19 Sm2 C16 124.3(2) . .
C19 Sm2 C21 55.28(16) . .
C16 Sm2 C21 87.94(17) . .
C19 Sm2 C20 29.81(16) . .
C16 Sm2 C20 115.82(17) . .
C21 Sm2 C20 29.91(15) . .
C19 Sm2 C13 80.55(18) . .
C16 Sm2 C13 126.17(19) . .
C21 Sm2 C13 135.47(17) . .
C20 Sm2 C13 106.35(17) . .
C19 Sm2 C14 107.77(18) . .
C16 Sm2 C14 115.28(18) . .
C21 Sm2 C14 156.75(17) . .
C20 Sm2 C14 128.03(16) . .
C13 Sm2 C14 29.66(19) . .
C19 Sm2 C15 134.61(17) . .
C16 Sm2 C15 87.18(18) . .
C21 Sm2 C15 169.56(17) . .
C20 Sm2 C15 156.93(16) . .
C13 Sm2 C15 54.08(18) . .
C14 Sm2 C15 29.12(17) . .
C19 Sm2 C18 87.0(2) . .
C16 Sm2 C18 54.6(2) . .
C21 Sm2 C18 96.98(18) . .
C20 Sm2 C18 103.77(18) . .
C13 Sm2 C18 84.8(2) . .
C14 Sm2 C18 97.8(2) . .
C15 Sm2 C18 87.68(19) . .
C19 Sm2 C17 98.2(2) . .
C16 Sm2 C17 29.54(19) . .
C21 Sm2 C17 81.33(17) . .
C20 Sm2 C17 100.93(17) . .
C13 Sm2 C17 113.4(2) . .
C14 Sm2 C17 119.31(18) . .
C15 Sm2 C17 98.73(17) . .
C18 Sm2 C17 29.42(18) . .
C19 Sm2 C2 103.16(18) . .
C16 Sm2 C2 104.29(19) . .
C21 Sm2 C2 73.95(17) . .
C20 Sm2 C2 78.60(17) . .
C13 Sm2 C2 115.9(2) . .
C14 Sm2 C2 97.66(19) . .
C15 Sm2 C2 98.35(18) . .
C18 Sm2 C2 157.93(18) . .
C17 Sm2 C2 128.57(18) . .
C19 Sm2 C1 129.78(18) . .
C16 Sm2 C1 79.20(19) . .
C21 Sm2 C1 86.44(18) . .
C20 Sm2 C1 101.79(17) . .
C13 Sm2 C1 123.8(2) . .
C14 Sm2 C1 96.3(2) . .
C15 Sm2 C1 83.58(18) . .
C18 Sm2 C1 133.32(18) . .
C17 Sm2 C1 107.42(19) . .
C2 Sm2 C1 28.63(16) . .
C19 Sm2 C3 91.61(18) . .
C16 Sm2 C3 129.95(19) . .
C21 Sm2 C3 86.42(17) . .
C20 Sm2 C3 77.18(17) . .
C13 Sm2 C3 89.8(2) . .
C14 Sm2 C3 77.71(19) . .
C15 Sm2 C3 89.65(18) . .
C18 Sm2 C3 174.63(18) . .
C17 Sm2 C3 155.89(19) . .
C2 Sm2 C3 27.33(16) . .
C1 Sm2 C3 50.84(16) . .
O3 Mg1 O3 180.00(16) 3_565 .
O3 Mg1 O1 90.51(12) 3_565 .
O3 Mg1 O1 89.49(12) . .
O3 Mg1 O1 89.49(12) 3_565 3_565
O3 Mg1 O1 90.51(12) . 3_565
O1 Mg1 O1 180.00(12) . 3_565
O3 Mg1 O2 90.69(11) 3_565 3_565
O3 Mg1 O2 89.31(11) . 3_565
O1 Mg1 O2 89.20(11) . 3_565
O1 Mg1 O2 90.80(11) 3_565 3_565
O3 Mg1 O2 89.31(11) 3_565 .
O3 Mg1 O2 90.69(11) . .
O1 Mg1 O2 90.80(11) . .
O1 Mg1 O2 89.20(11) 3_565 .
O2 Mg1 O2 180.0 3_565 .
C25 O1 C22 108.2(3) . .
C25 O1 Mg1 126.5(2) . .
C22 O1 Mg1 125.2(3) . .
C29 O2 C26 108.1(3) . .
C29 O2 Mg1 126.1(3) . .
C26 O2 Mg1 125.8(3) . .
C33 O3 C30 108.7(3) . .
C33 O3 Mg1 124.2(2) . .
C30 O3 Mg1 127.1(3) . .
C2 C1 Sm2 75.3(3) . .
C2 C1 Sm1 74.5(3) . .
Sm2 C1 Sm1 133.2(2) . .
C2 C1 H1A 119(3) . .
Sm2 C1 H1A 80(3) . .
Sm1 C1 H1A 85(3) . .
C2 C1 H1B 120(4) . .
Sm2 C1 H1B 111(4) . .
Sm1 C1 H1B 115(4) . .
H1A C1 H1B 121(5) . .
C1 C2 C3 129.0(6) . .
C1 C2 Sm1 77.0(3) . .
C3 C2 Sm1 85.1(4) . .
C1 C2 Sm2 76.0(3) . .
C3 C2 Sm2 84.8(4) . .
Sm1 C2 Sm2 135.2(2) . .
C1 C2 H2 118(3) . .
C3 C2 H2 113(3) . .
Sm1 C2 H2 112(3) . .
Sm2 C2 H2 112(3) . .
C2 C3 Sm2 67.9(3) . .
C2 C3 Sm1 67.6(3) . .
Sm2 C3 Sm1 118.37(19) . .
C2 C3 H3A 121(3) . .
Sm2 C3 H3A 118(3) . .
Sm1 C3 H3A 121(3) . .
C2 C3 H3B 123(4) . .
Sm2 C3 H3B 81(4) . .
Sm1 C3 H3B 89(4) . .
H3A C3 H3B 116(5) . .
C5 C4 Sm1 76.3(3) . .
C5 C4 H4A 115.8 . .
Sm1 C4 H4A 115.8 . .
C5 C4 H4B 115.8 . .
Sm1 C4 H4B 115.8 . .
H4A C4 H4B 112.8 . .
C4 C5 C6 126.1(6) . .
C4 C5 Sm1 74.2(3) . .
C6 C5 Sm1 74.3(3) . .
C4 C5 H5 116.5 . .
C6 C5 H5 116.5 . .
Sm1 C5 H5 116.5 . .
C5 C6 Sm1 76.0(3) . .
C5 C6 H6A 115.8 . .
Sm1 C6 H6A 115.8 . .
C5 C6 H6B 115.8 . .
Sm1 C6 H6B 115.8 . .
H6A C6 H6B 112.8 . .
C8 C7 Sm1 74.7(3) . .
C8 C7 H7A 116.0 . .
Sm1 C7 H7A 116.0 . .
C8 C7 H7B 116.0 . .
Sm1 C7 H7B 116.0 . .
H7A C7 H7B 113.0 . .
C9 C8 C7 126.2(6) . .
C9 C8 Sm1 72.7(3) . .
C7 C8 Sm1 75.9(3) . .
C9 C8 H8 116.4 . .
C7 C8 H8 116.4 . .
Sm1 C8 H8 116.4 . .
C8 C9 Sm1 77.5(3) . .
C8 C9 H9A 115.6 . .
Sm1 C9 H9A 115.6 . .
C8 C9 H9B 115.6 . .
Sm1 C9 H9B 115.6 . .
H9A C9 H9B 112.6 . .
C11 C10 Sm1 74.8(3) . .
C11 C10 H10A 116.0 . .
Sm1 C10 H10A 116.0 . .
C11 C10 H10B 116.0 . .
Sm1 C10 H10B 116.0 . .
H10A C10 H10B 113.0 . .
C10 C11 C12 125.6(6) . .
C10 C11 Sm1 75.8(3) . .
C12 C11 Sm1 71.9(3) . .
C10 C11 H11 116.7 . .
C12 C11 H11 116.7 . .
Sm1 C11 H11 116.7 . .
C11 C12 Sm1 78.1(3) . .
C11 C12 H12A 115.5 . .
Sm1 C12 H12A 115.5 . .
C11 C12 H12B 115.5 . .
Sm1 C12 H12B 115.5 . .
H12A C12 H12B 112.5 . .
C14 C13 Sm2 75.7(3) . .
C14 C13 H13A 115.9 . .
Sm2 C13 H13A 115.9 . .
C14 C13 H13B 115.9 . .
Sm2 C13 H13B 115.9 . .
H13A C13 H13B 112.9 . .
C15 C14 C13 127.0(6) . .
C15 C14 Sm2 75.4(3) . .
C13 C14 Sm2 74.7(3) . .
C15 C14 H14 116.1 . .
C13 C14 H14 116.1 . .
Sm2 C14 H14 116.1 . .
C14 C15 Sm2 75.4(3) . .
C14 C15 H15A 115.9 . .
Sm2 C15 H15A 115.9 . .
C14 C15 H15B 115.9 . .
Sm2 C15 H15B 115.9 . .
H15A C15 H15B 112.9 . .
C17 C16 Sm2 77.7(3) . .
C17 C16 H16A 115.6 . .
Sm2 C16 H16A 115.6 . .
C17 C16 H16B 115.6 . .
Sm2 C16 H16B 115.6 . .
H16A C16 H16B 112.6 . .
C16 C17 C18 127.0(6) . .
C16 C17 Sm2 72.7(3) . .
C18 C17 Sm2 75.1(3) . .
C16 C17 H17 115.8 . .
C18 C17 H17 115.8 . .
Sm2 C17 H17 115.8 . .
C17 C18 Sm2 75.5(3) . .
C17 C18 H18A 115.9 . .
Sm2 C18 H18A 115.9 . .
C17 C18 H18B 115.9 . .
Sm2 C18 H18B 115.9 . .
H18A C18 H18B 112.9 . .
C20 C19 Sm2 77.5(3) . .
C20 C19 H19A 115.6 . .
Sm2 C19 H19A 115.6 . .
C20 C19 H19B 115.6 . .
Sm2 C19 H19B 115.6 . .
H19A C19 H19B 112.6 . .
C19 C20 C21 126.6(5) . .
C19 C20 Sm2 72.7(3) . .
C21 C20 Sm2 74.4(3) . .
C19 C20 H20 115.9 . .
C21 C20 H20 115.9 . .
Sm2 C20 H20 115.9 . .
C20 C21 Sm2 75.7(3) . .
C20 C21 H21A 115.9 . .
Sm2 C21 H21A 115.9 . .
C20 C21 H21B 115.9 . .
Sm2 C21 H21B 115.9 . .
H21A C21 H21B 112.9 . .
O1 C22 C23 105.2(4) . .
O1 C22 H22A 110.7 . .
C23 C22 H22A 110.7 . .
O1 C22 H22B 110.7 . .
C23 C22 H22B 110.7 . .
H22A C22 H22B 108.8 . .
C22 C23 C24 103.0(4) . .
C22 C23 H23A 111.2 . .
C24 C23 H23A 111.2 . .
C22 C23 H23B 111.2 . .
C24 C23 H23B 111.2 . .
H23A C23 H23B 109.1 . .
C25 C24 C23 103.5(5) . .
C25 C24 H24A 111.1 . .
C23 C24 H24A 111.1 . .
C25 C24 H24B 111.1 . .
C23 C24 H24B 111.1 . .
H24A C24 H24B 109.0 . .
O1 C25 C24 106.7(4) . .
O1 C25 H25A 110.4 . .
C24 C25 H25A 110.4 . .
O1 C25 H25B 110.4 . .
C24 C25 H25B 110.4 . .
H25A C25 H25B 108.6 . .
O2 C26 C27 104.5(4) . .
O2 C26 H26A 110.9 . .
C27 C26 H26A 110.9 . .
O2 C26 H26B 110.9 . .
C27 C26 H26B 110.9 . .
H26A C26 H26B 108.9 . .
C26 C27 C28 102.3(4) . .
C26 C27 H27A 111.3 . .
C28 C27 H27A 111.3 . .
C26 C27 H27B 111.3 . .
C28 C27 H27B 111.3 . .
H27A C27 H27B 109.2 . .
C29 C28 C27 103.6(4) . .
C29 C28 H28A 111.0 . .
C27 C28 H28A 111.0 . .
C29 C28 H28B 111.0 . .
C27 C28 H28B 111.0 . .
H28A C28 H28B 109.0 . .
O2 C29 C28 107.2(4) . .
O2 C29 H29A 110.3 . .
C28 C29 H29A 110.3 . .
O2 C29 H29B 110.3 . .
C28 C29 H29B 110.3 . .
H29A C29 H29B 108.5 . .
O3 C30 C31 104.6(4) . .
O3 C30 H30A 110.8 . .
C31 C30 H30A 110.8 . .
O3 C30 H30B 110.8 . .
C31 C30 H30B 110.8 . .
H30A C30 H30B 108.9 . .
C32 C31 C30 103.1(4) . .
C32 C31 H31A 111.1 . .
C30 C31 H31A 111.1 . .
C32 C31 H31B 111.1 . .
C30 C31 H31B 111.1 . .
H31A C31 H31B 109.1 . .
C33 C32 C31 102.4(4) . .
C33 C32 H32A 111.3 . .
C31 C32 H32A 111.3 . .
C33 C32 H32B 111.3 . .
C31 C32 H32B 111.3 . .
H32A C32 H32B 109.2 . .
O3 C33 C32 105.8(4) . .
O3 C33 H33A 110.6 . .
C32 C33 H33A 110.6 . .
O3 C33 H33B 110.6 . .
C32 C33 H33B 110.6 . .
H33A C33 H33B 108.7 . .
C36 C35 C37 117.6(7) . 3_667
C36 C35 H35A 121.2 . .
C37 C35 H35A 121.2 3_667 .
C37 C36 C35 123.7(8) . .
C37 C36 H36A 118.1 . .
C35 C36 H36A 118.1 . .
C36 C37 C35 118.7(8) . 3_667
C36 C37 H37A 120.7 . .
C35 C37 H37A 120.7 3_667 .
H38A C38 H38B 109.5 . .
H38A C38 H38C 109.5 . .
H38B C38 H38C 109.5 . .

loop_
_geom_bond_atom_site_label_1
_geom_bond_atom_site_label_2
_geom_bond_distance
_geom_bond_site_symmetry_2
Sm1 C12 2.623(5) .
Sm1 C9 2.651(5) .
Sm1 C4 2.675(5) .
Sm1 C6 2.680(5) .
Sm1 C5 2.700(5) .
Sm1 C11 2.701(5) .
Sm1 C8 2.710(5) .
Sm1 C10 2.713(5) .
Sm1 C7 2.725(5) .
Sm1 C2 2.762(6) .
Sm1 C1 2.793(6) .
Sm1 C3 2.977(6) .
Sm2 C19 2.632(5) .
Sm2 C16 2.655(5) .
Sm2 C21 2.673(5) .
Sm2 C20 2.691(5) .
Sm2 C13 2.699(5) .
Sm2 C14 2.712(5) .
Sm2 C15 2.712(5) .
Sm2 C18 2.712(6) .
Sm2 C17 2.717(5) .
Sm2 C2 2.765(6) .
Sm2 C1 2.774(6) .
Sm2 C3 2.972(6) .
Mg1 O3 2.082(3) 3_565
Mg1 O3 2.082(3) .
Mg1 O1 2.119(3) .
Mg1 O1 2.119(3) 3_565
Mg1 O2 2.127(3) 3_565
Mg1 O2 2.127(3) .
O1 C25 1.459(6) .
O1 C22 1.473(5) .
O2 C29 1.452(5) .
O2 C26 1.463(5) .
O3 C33 1.456(5) .
O3 C30 1.464(5) .
C1 C2 1.369(7) .
C1 H1A 0.89(5) .
C1 H1B 0.95(6) .
C2 C3 1.370(8) .
C2 H2 0.96(5) .
C3 H3A 0.92(5) .
C3 H3B 1.03(7) .
C4 C5 1.370(8) .
C4 H4A 0.9900 .
C4 H4B 0.9900 .
C5 C6 1.379(8) .
C5 H5 1.0000 .
C6 H6A 0.9900 .
C6 H6B 0.9900 .
C7 C8 1.382(8) .
C7 H7A 0.9900 .
C7 H7B 0.9900 .
C8 C9 1.380(8) .
C8 H8 1.0000 .
C9 H9A 0.9900 .
C9 H9B 0.9900 .
C10 C11 1.372(8) .
C10 H10A 0.9900 .
C10 H10B 0.9900 .
C11 C12 1.381(7) .
C11 H11 1.0000 .
C12 H12A 0.9900 .
C12 H12B 0.9900 .
C13 C14 1.385(9) .
C13 H13A 0.9900 .
C13 H13B 0.9900 .
C14 C15 1.363(8) .
C14 H14 1.0000 .
C15 H15A 0.9900 .
C15 H15B 0.9900 .
C16 C17 1.371(9) .
C16 H16A 0.9900 .
C16 H16B 0.9900 .
C17 C18 1.379(8) .
C17 H17 1.0000 .
C18 H18A 0.9900 .
C18 H18B 0.9900 .
C19 C20 1.370(7) .
C19 H19A 0.9900 .
C19 H19B 0.9900 .
C20 C21 1.384(7) .
C20 H20 1.0000 .
C21 H21A 0.9900 .
C21 H21B 0.9900 .
C22 C23 1.496(7) .
C22 H22A 0.9900 .
C22 H22B 0.9900 .
C23 C24 1.515(8) .
C23 H23A 0.9900 .
C23 H23B 0.9900 .
C24 C25 1.481(7) .
C24 H24A 0.9900 .
C24 H24B 0.9900 .
C25 H25A 0.9900 .
C25 H25B 0.9900 .
C26 C27 1.505(6) .
C26 H26A 0.9900 .
C26 H26B 0.9900 .
C27 C28 1.518(7) .
C27 H27A 0.9900 .
C27 H27B 0.9900 .
C28 C29 1.512(7) .
C28 H28A 0.9900 .
C28 H28B 0.9900 .
C29 H29A 0.9900 .
C29 H29B 0.9900 .
C30 C31 1.508(7) .
C30 H30A 0.9900 .
C30 H30B 0.9900 .
C31 C32 1.500(8) .
C31 H31A 0.9900 .
C31 H31B 0.9900 .
C32 C33 1.487(7) .
C32 H32A 0.9900 .
C32 H32B 0.9900 .
C33 H33A 0.9900 .
C33 H33B 0.9900 .
C35 C36 1.397(10) .
C35 C37 1.416(10) 3_667
C35 H35A 0.9500 .
C36 C37 1.237(10) .
C36 H36A 0.9500 .
C37 C35 1.416(10) 3_667
C37 H37A 0.9500 .
C38 H38A 0.9800 .
C38 H38B 0.9800 .
C38 H38C 0.9800 .
